data_4332613
loop_
_publ_author_name
'Veltman, Thomas R.'
'Stover, Adam K.'
'Narducci Sarjeant, Amy'
'Ok, Kang Min'
'Halasyamani, P. Shiv'
'Norquist, Alexander J.'

_publ_section_title
;
 Directed Synthesis of Noncentrosymmetric Molybdates Using Composition
 Space Analysis
;
_journal_issue 14
_journal_name_full 'Inorganic Chemistry'
_journal_page_first 5529
_journal_page_last 5537
_journal_paper_doi 10.1021/ic060558t
_journal_volume 45
_journal_year 2006
_chemical_compound_source
;
?
;
_chemical_formula_moiety ' C14 H40 Mo8 N4 O30 '
_chemical_formula_sum 'C14 H40 Mo8 N4 O30'
_chemical_formula_weight 1512.00
_chemical_name_systematic
; 
? 
;
_space_group_IT_number 14
_symmetry_cell_setting monoclinic
_symmetry_space_group_name_Hall '-P 2yn'
_symmetry_space_group_name_H-M 'P 1 21/n 1'
_atom_sites_solution_hydrogens geom
_atom_sites_solution_primary direct
_audit_creation_date 06-13-01
_audit_creation_method CRYSTALS_ver_12-03-99
_cell_angle_alpha 90
_cell_angle_beta 94.684(3)
_cell_angle_gamma 90
_cell_formula_units_Z 2
_cell_length_a 7.9547(3)
_cell_length_b 11.0404(5)
_cell_length_c 20.6373(7)
_cell_measurement_reflns_used 15455
_cell_measurement_temperature 110
_cell_measurement_theta_max 10.15080
_cell_measurement_theta_min 0.61880
_cell_volume 1806.38(12)
_computing_cell_refinement 'CrysAlis RED '
_computing_data_collection 'CrysAlis CCD (Oxford Diffraction, 2004)'
_computing_data_reduction 'CrysAlis RED (Oxford Diffraction, 2004)'
_computing_molecular_graphics
; 
 CAMERON (Watkin et al 1996) 
;
_computing_publication_material
; 
 CRYSTALS (Watkin et al 2003) 
;
_computing_structure_refinement
; 
 CRYSTALS (Watkin et al 2003) 
;
_computing_structure_solution 'SIR92 (Altomare et al., 1994)'
_diffrn_ambient_temperature 110
_diffrn_measured_fraction_theta_full 0.996
_diffrn_measured_fraction_theta_max 0.926
_diffrn_measurement_device_type
; 
CrysAlis CCD
;
_diffrn_measurement_method \w
_diffrn_radiation_monochromator graphite
_diffrn_radiation_type 'Mo K\a'
_diffrn_radiation_wavelength 0.71073
_diffrn_reflns_av_R_equivalents 0.02
_diffrn_reflns_limit_h_max 11
_diffrn_reflns_limit_h_min -12
_diffrn_reflns_limit_k_max 17
_diffrn_reflns_limit_k_min -17
_diffrn_reflns_limit_l_max 30
_diffrn_reflns_limit_l_min -32
_diffrn_reflns_number 32095
_diffrn_reflns_theta_full 29.620
_diffrn_reflns_theta_max 34.847
_diffrn_reflns_theta_min 3.843
_diffrn_standards_decay_% 0.00
_diffrn_standards_interval_count 0
_diffrn_standards_interval_time 0
_diffrn_standards_number 0
_exptl_absorpt_coefficient_mu 2.794
_exptl_absorpt_correction_T_max 0.80
_exptl_absorpt_correction_T_min 0.74
_exptl_absorpt_correction_type analytical
_exptl_absorpt_process_details
;
Multifaceted crystal model (Clark & Reid 1995)
;
_exptl_crystal_colour ' colorless '
_exptl_crystal_density_diffrn 2.780
_exptl_crystal_description ' block '
_exptl_crystal_F_000 1456
_exptl_crystal_size_max 0.20
_exptl_crystal_size_mid 0.10
_exptl_crystal_size_min 0.08
_refine_diff_density_max 0.72
_refine_diff_density_min -0.76
_refine_ls_extinction_coef 9.7(15)
_refine_ls_extinction_method 'Larson 1970 Crystallographic Computing eq 22'
_refine_ls_goodness_of_fit_ref 0.9495
_refine_ls_hydrogen_treatment mixed
_refine_ls_matrix_type full
_refine_ls_number_parameters 254
_refine_ls_number_reflns 5181
_refine_ls_number_restraints 0
_refine_ls_R_factor_all 0.0330
_refine_ls_R_factor_gt 0.0208
_refine_ls_shift/su_max 0.002993
_refine_ls_structure_factor_coef Fsqd
_refine_ls_weighting_details
;
 p=P(6)*max(Fo^2^,0) + (1-P(6))Fc^2^ 
 Method = SHELXL 97 (Sheldrick, 1997) 
 W = 1. / [Sigma^2^(F*)+(P(1)p)^2^+P(2)p+P(4)+P(5)Sin(theta) ] 
 P(i) are: 
 0.238E-01 0.00 0.00 0.00 0.00 0.333 
;
_refine_ls_weighting_scheme calc
_refine_ls_wR_factor_all 0.0483
_refine_ls_wR_factor_gt 0.0440
_refine_ls_wR_factor_ref 0.0440
_reflns_limit_h_max 12
_reflns_limit_h_min -12
_reflns_limit_k_max 17
_reflns_limit_k_min 0
_reflns_limit_l_max 32
_reflns_limit_l_min 0
_reflns_number_gt 5181
_reflns_number_total 7288
_reflns_threshold_expression I>3.00u(I)
_cod_data_source_file ic060558tsup1.cif
_cod_data_source_block Compound-3
_cod_depositor_comments
;
The following automatic conversions were performed:

'_symmetry_cell_setting' value 'Monoclinic' changed to 'monoclinic'
according to /home/saulius/struct/CIF-dictionaries/cif_core.dic
dictionary named 'cif_core.dic' version 2.4.2 from 2011-04-26.

Automatic conversion script
Id: cif_fix_values 1891 2012-01-12 08:04:46Z andrius 
;
_cod_original_sg_symbol_H-M 'P 1 21/n 1 '
_cod_original_formula_sum ' C14 H40 Mo8 N4 O30 '
_cod_database_code 4332613

loop_
_symmetry_equiv_pos_as_xyz
x,y,z
-x,-y,-z
-x+1/2,y+1/2,-z+1/2
x+1/2,-y+1/2,z+1/2

loop_
_atom_site_label
_atom_site_type_symbol
_atom_site_fract_x
_atom_site_fract_y
_atom_site_fract_z
_atom_site_U_iso_or_equiv
_atom_site_occupancy
_atom_site_adp_type
_atom_site_refinement_flags_posn
Mo1 Mo 0.66460(2) 0.005696(19) 0.630693(10) 0.0055 1.0000 Uani .
Mo2 Mo 1.06755(3) 0.072204(19) 0.657794(10) 0.0058 1.0000 Uani .
Mo3 Mo 0.86136(2) 0.118234(18) 0.504680(10) 0.0048 1.0000 Uani .
Mo4 Mo 1.28837(2) 0.151791(18) 0.535883(10) 0.0050 1.0000 Uani .
O1 O 0.6258(2) 0.09574(16) 0.69584(8) 0.0102 1.0000 Uani .
O2 O 0.5725(2) -0.12950(17) 0.64489(9) 0.0110 1.0000 Uani .
O3 O 0.8905(2) -0.04741(15) 0.66081(8) 0.0073 1.0000 Uani .
O4 O 0.8399(2) 0.14543(15) 0.59343(8) 0.0066 1.0000 Uani .
O5 O 0.7305(2) -0.04096(16) 0.53475(8) 0.0067 1.0000 Uani .
O6 O 0.4761(2) 0.08615(16) 0.57511(8) 0.0085 1.0000 Uani .
O7 O 1.0170(2) 0.16674(16) 0.71946(9) 0.0100 1.0000 Uani .
O8 O 1.2282(2) -0.01518(17) 0.69239(9) 0.0106 1.0000 Uani .
O9 O 1.1959(2) 0.19891(16) 0.61404(8) 0.0069 1.0000 Uani .
O10 O 1.0967(2) 0.00793(15) 0.55807(8) 0.0061 1.0000 Uani .
O11 O 0.6974(2) 0.19429(16) 0.46639(8) 0.0090 1.0000 Uani .
O12 O 1.0390(2) 0.21040(16) 0.49252(8) 0.0073 1.0000 Uani .
O13 O 1.3594(2) 0.28315(16) 0.50563(9) 0.0095 1.0000 Uani .
O14 O 0.3914(2) 0.35540(18) 0.69691(9) 0.0147 1.0000 Uani .
O15 O 1.2856(2) 0.69562(19) 0.66256(9) 0.0155 1.0000 Uani .
N1 N 0.6590(3) 0.4665(2) 0.64284(11) 0.0103 1.0000 Uani .
N2 N 0.9490(3) 0.70827(19) 0.68517(10) 0.0095 1.0000 Uani .
C1 C 0.6774(3) 0.6005(2) 0.65208(13) 0.0111 1.0000 Uani .
C2 C 0.8510(3) 0.6406(2) 0.63156(12) 0.0091 1.0000 Uani .
C3 C 0.9477(3) 0.5295(2) 0.61086(12) 0.0100 1.0000 Uani .
C4 C 0.8446(3) 0.4722(2) 0.55285(13) 0.0121 1.0000 Uani .
C5 C 0.6701(3) 0.4345(2) 0.57264(12) 0.0126 1.0000 Uani .
C6 C 0.7909(3) 0.3972(2) 0.68429(13) 0.0123 1.0000 Uani .
C7 C 0.9661(3) 0.4371(2) 0.66665(13) 0.0123 1.0000 Uani .
H1 H 0.3048(2) 0.34219(18) 0.65968(9) 0.0179 1.0000 Uiso R
H2 H 0.3280(2) 0.38814(18) 0.73241(9) 0.0500 1.0000 Uiso R
H3 H 1.3216(2) 0.76243(19) 0.63405(9) 0.0186 1.0000 Uiso R
H4 H 1.3438(2) 0.70473(19) 0.70710(9) 0.0186 1.0000 Uiso R
H5 H 0.5460(3) 0.4428(2) 0.65663(11) 0.0127 1.0000 Uiso R
H6 H 0.5860(3) 0.6432(2) 0.62484(13) 0.0138 1.0000 Uiso R
H7 H 0.6690(3) 0.6211(2) 0.69890(13) 0.0138 1.0000 Uiso R
H8 H 0.8335(3) 0.6973(2) 0.59384(12) 0.0109 1.0000 Uiso R
H9 H 1.0627(3) 0.5535(2) 0.59923(12) 0.0127 1.0000 Uiso R
H10 H 0.8308(3) 0.5322(2) 0.51650(13) 0.0151 1.0000 Uiso R
H11 H 0.9051(3) 0.3990(2) 0.53813(13) 0.0151 1.0000 Uiso R
H12 H 0.6544(3) 0.3453(2) 0.56649(12) 0.0154 1.0000 Uiso R
H13 H 0.5805(3) 0.4787(2) 0.54529(12) 0.0154 1.0000 Uiso R
H14 H 0.7765(3) 0.3084(2) 0.67606(13) 0.0143 1.0000 Uiso R
H15 H 0.7785(3) 0.4146(2) 0.73122(13) 0.0143 1.0000 Uiso R
H16 H 1.0303(3) 0.3650(2) 0.65287(13) 0.0148 1.0000 Uiso R
H17 H 1.0284(3) 0.4753(2) 0.70547(13) 0.0148 1.0000 Uiso R
H18 H 1.0606(3) 0.73320(19) 0.67050(10) 0.0117 1.0000 Uiso R
H19 H 0.8846(3) 0.78189(19) 0.69675(10) 0.0117 1.0000 Uiso R
H20 H 0.9671(3) 0.65450(19) 0.72411(10) 0.0117 1.0000 Uiso R

loop_
_atom_site_aniso_label
_atom_site_aniso_U_11
_atom_site_aniso_U_22
_atom_site_aniso_U_33
_atom_site_aniso_U_23
_atom_site_aniso_U_13
_atom_site_aniso_U_12
Mo1 0.00554(8) 0.00640(9) 0.00465(8) -0.00011(7) 0.00053(6) -0.00019(7)
Mo2 0.00559(8) 0.00725(9) 0.00458(9) 0.00010(7) 0.00008(6) -0.00005(7)
Mo3 0.00497(8) 0.00501(8) 0.00441(8) -0.00006(7) 0.00033(6) 0.00018(7)
Mo4 0.00470(8) 0.00531(8) 0.00485(9) -0.00055(7) 0.00033(6) -0.00025(7)
O1 0.0109(8) 0.0120(9) 0.0077(8) -0.0020(7) 0.0006(6) 0.0018(7)
O2 0.0103(8) 0.0102(9) 0.0124(9) 0.0015(7) 0.0006(6) -0.0018(7)
O3 0.0071(7) 0.0072(8) 0.0076(8) 0.0015(6) 0.0004(6) -0.0001(6)
O4 0.0067(7) 0.0070(8) 0.0059(7) 0.0001(6) 0.0004(6) -0.0001(6)
O5 0.0078(7) 0.0060(7) 0.0063(8) -0.0006(6) 0.0017(6) 0.0001(6)
O6 0.0070(8) 0.0103(8) 0.0081(8) -0.0003(6) 0.0005(6) 0.0021(6)
O7 0.0124(8) 0.0110(9) 0.0069(8) -0.0016(6) 0.0021(6) -0.0015(7)
O8 0.0079(8) 0.0135(9) 0.0101(8) 0.0025(7) -0.0006(6) 0.0020(7)
O9 0.0074(7) 0.0073(8) 0.0064(8) -0.0007(6) 0.0020(6) -0.0007(6)
O10 0.0060(7) 0.0067(7) 0.0059(7) -0.0014(6) 0.0018(6) 0.0000(6)
O11 0.0076(8) 0.0108(8) 0.0083(8) 0.0007(7) -0.0005(6) 0.0005(7)
O12 0.0071(8) 0.0070(8) 0.0078(8) -0.0004(6) 0.0003(6) -0.0001(6)
O13 0.0082(8) 0.0097(8) 0.0105(8) 0.0022(7) 0.0008(6) -0.0014(7)
O14 0.0116(8) 0.0185(10) 0.0145(9) -0.0058(8) 0.0031(7) -0.0054(7)
O15 0.0117(9) 0.0216(10) 0.0130(9) 0.0054(8) 0.0006(7) -0.0019(8)
N1 0.0076(9) 0.0112(10) 0.0123(10) -0.0010(8) 0.0016(8) -0.0011(8)
N2 0.0117(10) 0.0084(9) 0.0084(9) -0.0003(7) 0.0002(7) -0.0006(8)
C1 0.0093(11) 0.0097(11) 0.0143(12) -0.0030(9) 0.0021(9) -0.0007(9)
C2 0.0086(10) 0.0097(11) 0.0089(10) -0.0006(9) 0.0009(8) -0.0010(9)
C3 0.0087(10) 0.0098(11) 0.0120(11) -0.0025(9) 0.0038(9) -0.0013(9)
C4 0.0144(11) 0.0116(12) 0.0110(11) -0.0031(9) 0.0046(9) 0.0003(9)
C5 0.0133(11) 0.0149(12) 0.0091(11) -0.0026(9) -0.0016(9) -0.0016(10)
C6 0.0151(12) 0.0117(12) 0.0098(11) 0.0024(9) -0.0007(9) 0.0005(9)
C7 0.0096(11) 0.0103(12) 0.0167(13) -0.0009(9) -0.0009(9) 0.0019(9)

loop_
_atom_type_symbol
_atom_type_scat_dispersion_real
_atom_type_scat_dispersion_imag
_atom_type_scat_Cromer_Mann_a1
_atom_type_scat_Cromer_Mann_b1
_atom_type_scat_Cromer_Mann_a2
_atom_type_scat_Cromer_Mann_b2
_atom_type_scat_Cromer_Mann_a3
_atom_type_scat_Cromer_Mann_b3
_atom_type_scat_Cromer_Mann_a4
_atom_type_scat_Cromer_Mann_b4
_atom_type_scat_Cromer_Mann_c
_atom_type_scat_source
'Mo  ' -1.6832 0.6857 3.7025 0.2772 17.2356 1.0958 12.8876 11.0040 3.7429 61.6584 4.3875 International_Tables_Vol_IV_Table_2.2B
'O   ' 0.0106 0.0060 3.0485 13.2771 2.2868 5.7011 1.5463 0.3239 0.8670 32.9089 0.2508 International_Tables_Vol_IV_Table_2.2B
'S   ' 0.1246 0.1234 6.9053 1.4679 5.2034 22.2151 1.4379 0.2536 1.5863 56.1720 0.8669 International_Tables_Vol_IV_Table_2.2B
'C   ' 0.0033 0.0016 2.3100 20.8439 1.0200 10.2075 1.5886 0.5687 0.8650 51.6512 0.2156 International_Tables_Vol_IV_Table_2.2B
'N   ' 0.0061 0.0033 12.2126 0.0057 3.1322 9.8933 2.0125 28.9975 1.1663 0.5826 -11.5290 International_Tables_Vol_IV_Table_2.2B
'H   ' 0.0000 0.0000 0.4930 10.5109 0.3229 26.1257 0.1402 3.1424 0.0408 57.7998 0.0030 International_Tables_Vol_IV_Table_2.2B

loop_
_geom_angle_atom_site_label_1
_geom_angle_site_symmetry_1
_geom_angle_atom_site_label_2
_geom_angle_atom_site_label_3
_geom_angle_site_symmetry_3
_geom_angle
_geom_angle_publ_flag
O1 . Mo1 O2 . 105.39(9) yes
O1 . Mo1 O3 . 98.33(8) yes
O2 . Mo1 O3 . 94.61(8) yes
O1 . Mo1 O4 . 91.53(7) yes
O2 . Mo1 O4 . 161.23(7) yes
O3 . Mo1 O4 . 74.58(7) yes
O1 . Mo1 O5 . 158.49(8) yes
O2 . Mo1 O5 . 95.13(8) yes
O3 . Mo1 O5 . 86.19(7) yes
O4 . Mo1 O5 . 69.28(6) yes
O1 . Mo1 O6 . 90.99(8) yes
O2 . Mo1 O6 . 100.02(8) yes
O3 . Mo1 O6 . 159.94(7) yes
O4 . Mo1 O6 . 87.51(6) yes
O5 . Mo1 O6 . 78.92(7) yes
O3 . Mo2 O4 . 73.63(6) yes
O3 . Mo2 O7 . 100.12(8) yes
O4 . Mo2 O7 . 89.63(7) yes
O3 . Mo2 O8 . 97.04(8) yes
O4 . Mo2 O8 . 164.66(8) yes
O7 . Mo2 O8 . 104.21(9) yes
O3 . Mo2 O9 . 153.55(7) yes
O4 . Mo2 O9 . 84.25(6) yes
O7 . Mo2 O9 . 93.95(8) yes
O3 . Mo2 O10 . 86.72(7) yes
O4 . Mo2 O10 . 73.29(6) yes
O7 . Mo2 O10 . 159.14(8) yes
O8 . Mo2 O9 . 101.09(8) yes
O8 . Mo2 O10 . 94.36(8) yes
O9 . Mo2 O10 . 72.91(6) yes
O4 . Mo3 O5 . 76.44(7) yes
O4 . Mo3 O10 . 76.41(6) yes
O5 . Mo3 O10 . 80.38(6) yes
O4 . Mo3 O10 2_756 142.80(7) yes
O5 . Mo3 O10 2_756 73.85(7) yes
O10 . Mo3 O10 2_756 77.00(7) yes
O4 . Mo3 O11 . 104.39(8) yes
O5 . Mo3 O11 . 99.61(7) yes
O10 . Mo3 O11 . 179.19(7) yes
O10 2_756 Mo3 O11 . 102.21(8) yes
O4 . Mo3 O12 . 100.54(8) yes
O5 . Mo3 O12 . 156.18(7) yes
O10 . Mo3 O12 . 75.99(7) yes
O10 2_756 Mo3 O12 . 97.72(7) yes
O11 . Mo3 O12 . 103.97(8) yes
O5 2_756 Mo4 O6 1_655 95.56(8) yes
O5 2_756 Mo4 O9 . 144.71(7) yes
O6 1_655 Mo4 O9 . 95.36(8) yes
O5 2_756 Mo4 O10 . 72.08(7) yes
O6 1_655 Mo4 O10 . 100.03(7) yes
O9 . Mo4 O10 . 73.01(7) yes
O5 2_756 Mo4 O12 . 82.27(7) yes
O6 1_655 Mo4 O12 . 172.04(7) yes
O9 . Mo4 O12 . 82.32(7) yes
O5 2_756 Mo4 O13 . 106.05(8) yes
O6 1_655 Mo4 O13 . 102.83(8) yes
O9 . Mo4 O13 . 104.03(8) yes
O10 . Mo4 O12 . 72.00(6) yes
O10 . Mo4 O13 . 157.13(7) yes
O12 . Mo4 O13 . 85.13(7) yes
C1 . N1 C5 . 110.0(2) yes
C1 . N1 C6 . 111.9(2) yes
C5 . N1 C6 . 109.62(19) yes
N1 . C1 C2 . 109.2(2) yes
N2 . C2 C1 . 111.3(2) yes
N2 . C2 C3 . 111.3(2) yes
C1 . C2 C3 . 109.3(2) yes
C2 . C3 C4 . 107.5(2) yes
C2 . C3 C7 . 110.1(2) yes
C4 . C3 C7 . 108.9(2) yes
C3 . C4 C5 . 110.0(2) yes
N1 . C5 C4 . 108.6(2) yes
N1 . C6 C7 . 108.9(2) yes
C3 . C7 C6 . 109.6(2) yes

loop_
_geom_bond_atom_site_label_1
_geom_bond_atom_site_label_2
_geom_bond_site_symmetry_2
_geom_bond_distance
_geom_bond_publ_flag
Mo1 O1 . 1.7203(17) yes
Mo1 O2 . 1.6988(18) yes
Mo1 O3 . 1.9434(17) yes
Mo1 O4 . 2.2565(17) yes
Mo1 O5 . 2.1518(17) yes
Mo1 O6 . 2.0179(17) yes
Mo2 O3 . 1.9353(17) yes
Mo2 O4 . 2.3030(17) yes
Mo2 O7 . 1.7188(18) yes
Mo2 O8 . 1.7101(17) yes
Mo2 O9 . 1.9912(17) yes
Mo2 O10 . 2.2070(17) yes
Mo3 O4 . 1.8773(17) yes
Mo3 O5 . 2.1593(17) yes
Mo3 O10 . 2.4218(17) yes
Mo3 O10 2_756 1.9491(16) yes
Mo3 O11 . 1.6916(17) yes
Mo3 O12 . 1.7757(17) yes
Mo4 O5 2_756 1.8997(17) yes
Mo4 O6 1_655 1.7927(17) yes
Mo4 O9 . 1.8993(16) yes
Mo4 O10 . 2.2739(16) yes
Mo4 O12 . 2.2055(17) yes
Mo4 O13 . 1.6940(17) yes
N1 C1 . 1.498(3) yes
N1 C5 . 1.501(3) yes
N1 C6 . 1.507(3) yes
N2 C2 . 1.500(3) yes
C1 C2 . 1.542(3) yes
C2 C3 . 1.527(3) yes
C3 C4 . 1.532(4) yes
C3 C7 . 1.536(4) yes
C4 C5 . 1.536(4) yes
C6 C7 . 1.534(4) yes
